data_4116894
loop_
_publ_author_name
'Kazushi Mashima'
'Atsushi Fukumoto'
'Hiroshi Nakano'
'Yutaka Kaneda'
'Kazuhide Tani'
'Akira Nakamura'

_publ_section_title
;
 Dative Pd(0)-Mo(II) Bonds in a Linearly Aligned Tetrametal System:
 Preparation, Characterization, and Reaction of a Tetranuclear
 Pd(0)-Mo(II)-Mo(II)-Pd(0) Supported by Four
 6-Diphenylphosphino-2-pyridonate Ligands
;
_journal_name_full 'Journal of the American Chemical Society'
_journal_page_first 12151
_journal_page_last 12152
_journal_paper_doi 10.1021/ja9817702
_journal_volume 120
_journal_year 1998
_chemical_formula_moiety 'C74 H64 Cl12 N4 Mo2 O4 P4 Pd2 '
_chemical_formula_sum 'C74 H64 Cl12 Mo2 N4 O4 P4 Pd2'
_chemical_formula_weight 2027.36
_space_group_IT_number 15
_symmetry_cell_setting monoclinic
_symmetry_Int_Tables_number 15
_symmetry_space_group_name_Hall '-C 2yc'
_symmetry_space_group_name_H-M 'C 1 2/c 1'
_audit_creation_date 'Thu Feb 26 19:31:56 1998'
_audit_creation_method 'from TEXRAY.INF file'
_cell_angle_alpha 90
_cell_angle_beta 104.27(3)
_cell_angle_gamma 90
_cell_formula_units_Z 4
_cell_length_a 26.72(1)
_cell_length_b 12.50(1)
_cell_length_c 24.98(1)
_cell_measurement_reflns_used 18
_cell_measurement_temperature 296.2
_cell_measurement_theta_max 14.9
_cell_measurement_theta_min 14.3
_cell_volume 8086(8)
_computing_cell_refinement 'MSC/AFC Diffractometer Control'
_computing_data_collection 'MSC/AFC Diffractometer Control'
_computing_data_reduction teXsan
_computing_publication_material teXsan
_computing_structure_refinement teXsan
_computing_structure_solution SAPI91
_diffrn_ambient_temperature 296.2
_diffrn_measurement_device 'Rigaku AFC5R'
_diffrn_measurement_method \w-2\q
_diffrn_orient_matrix_UB_11 0.01710
_diffrn_orient_matrix_UB_12 -0.03104
_diffrn_orient_matrix_UB_13 0.03687
_diffrn_orient_matrix_UB_21 -0.03120
_diffrn_orient_matrix_UB_22 0.01747
_diffrn_orient_matrix_UB_23 0.01369
_diffrn_orient_matrix_UB_31 -0.01502
_diffrn_orient_matrix_UB_32 -0.07166
_diffrn_orient_matrix_UB_33 -0.01264
_diffrn_radiation_detector 'scintillation counter'
_diffrn_radiation_monochromator graphite
_diffrn_radiation_source 'Rigaku rotating anode'
_diffrn_radiation_type 'Mo K\a'
_diffrn_radiation_wavelength 0.7107
_diffrn_reflns_av_R_equivalents 0.081
_diffrn_reflns_av_sigmaI/netI 0.000
_diffrn_reflns_limit_h_max 0
_diffrn_reflns_limit_h_min 0
_diffrn_reflns_limit_k_max 0
_diffrn_reflns_limit_k_min 0
_diffrn_reflns_limit_l_max 0
_diffrn_reflns_limit_l_min 0
_diffrn_reflns_number 9906
_diffrn_reflns_reduction_process 'Lp corrections applied'
_diffrn_reflns_theta_max 0.00
_diffrn_reflns_theta_min 0.00
_diffrn_standards_decay_% -0.62
_diffrn_standards_interval_count 150
_diffrn_standards_number 3
_exptl_absorpt_coefficient_mu 1.266
_exptl_absorpt_correction_T_max 1.000
_exptl_absorpt_correction_T_min 0.858
_exptl_absorpt_correction_type '\y scans(North,Phillips & Mathews,1968)'
_exptl_crystal_colour red
_exptl_crystal_density_diffrn 1.666
_exptl_crystal_description prismatic
_exptl_crystal_F_000 4032.00
_exptl_crystal_size_max 0.400
_exptl_crystal_size_mid 0.200
_exptl_crystal_size_min 0.200
_refine_diff_density_max 1.03
_refine_diff_density_min -1.45
_refine_ls_extinction_method none
_refine_ls_goodness_of_fit_obs 2.110
_refine_ls_matrix_type full
_refine_ls_number_constraints 0
_refine_ls_number_parameters 479
_refine_ls_number_reflns 2851
_refine_ls_number_restraints 0
_refine_ls_R_factor_obs 0.0620
_refine_ls_shift/esd_max 6.1170
_refine_ls_shift/esd_mean 0.0000
_refine_ls_structure_factor_coef F
_refine_ls_weighting_details 'w = 1/[\s^2^(Fo) + 0.00002|Fo|^2^]'
_refine_ls_weighting_scheme calc
_refine_ls_wR_factor_obs 0.0620
_reflns_number_observed 2851
_reflns_number_total 9695
_reflns_observed_criterion >3.0sigma(I)
_cod_data_source_file ja9817702_2.cif
_cod_data_source_block Mo2Pd2Cl2(CH2Cl)2(pyphos)4
_cod_depositor_comments
;
The following automatic conversions were performed:

'_refine_ls_weighting_scheme' value 'w = 1/[\s^2^(Fo) +
0.00002|Fo|^2^]' was changed to 'calc'. New tag
'_refine_ls_weighting_details' was created. The value of the new tag
was set to 'w = 1/[\s^2^(Fo) + 0.00002|Fo|^2^]'.

Automatic conversion script
Id: cif_fix_values 3143 2015-03-26 13:38:13Z robertas 
;
_cod_original_cell_volume 8080(8)
_cod_original_sg_symbol_H-M 'C 2/c '
_cod_original_formula_sum 'C74 H64 Cl12 N4 Mo2 O4 P4 Pd2 '
_cod_database_code 4116894

loop_
_symmetry_equiv_pos_as_xyz
x,y,z
-x,y,1/2-z
-x,-y,-z
x,-y,1/2+z
1/2+x,1/2+y,z
1/2-x,1/2+y,1/2-z
1/2-x,1/2-y,-z
1/2+x,1/2-y,1/2+z

loop_
_atom_site_aniso_label
_atom_site_aniso_U_11
_atom_site_aniso_U_22
_atom_site_aniso_U_33
_atom_site_aniso_U_12
_atom_site_aniso_U_13
_atom_site_aniso_U_23
Pd1 0.0454(9) 0.0482(10) 0.0301(7) -0.0018(10) 0.0076(6) 0.0020(8)
Pd1* 0.0454(9) 0.0482(10) 0.0301(7) 0.0018(10) 0.0076(6) -0.0020(8)
Mo1* 0.042(1) 0.051(1) 0.0273(8) 0.003(1) 0.0061(7) -0.0025(9)
Mo1 0.042(1) 0.051(1) 0.0273(8) -0.003(1) 0.0061(7) 0.0025(9)
Cl1 0.061(3) 0.074(4) 0.068(3) -0.002(3) 0.026(3) -0.002(3)
Cl1* 0.061(3) 0.074(4) 0.068(3) 0.002(3) 0.026(3) 0.002(3)
Cl2 0.111(5) 0.078(4) 0.034(2) 0.003(4) 0.020(3) 0.001(3)
Cl2* 0.111(5) 0.078(4) 0.034(2) -0.003(4) 0.020(3) -0.001(3)
P1* 0.054(3) 0.053(3) 0.029(2) -0.003(3) 0.006(2) -0.004(2)
P1 0.054(3) 0.053(3) 0.029(2) 0.003(3) 0.006(2) 0.004(2)
P2* 0.052(3) 0.048(3) 0.031(2) 0.003(3) 0.005(2) -0.003(3)
P2 0.052(3) 0.048(3) 0.031(2) -0.003(3) 0.005(2) 0.003(3)
O1* 0.047(8) 0.08(1) 0.041(7) 0.014(8) 0.001(6) -0.004(7)
O1 0.047(8) 0.08(1) 0.041(7) -0.014(8) 0.001(6) 0.004(7)
O2* 0.039(7) 0.070(9) 0.023(6) 0.012(7) 0.006(5) -0.001(6)
O2 0.039(7) 0.070(9) 0.023(6) -0.012(7) 0.006(5) 0.001(6)
N1 0.06(1) 0.05(1) 0.033(8) -0.003(9) 0.002(8) 0.000(7)
N1* 0.06(1) 0.05(1) 0.033(8) 0.003(9) 0.002(8) 0.000(7)
N2 0.047(9) 0.05(1) 0.025(7) -0.016(8) 0.005(7) -0.008(7)
N2* 0.047(9) 0.05(1) 0.025(7) 0.016(8) 0.005(7) 0.008(7)
C1 0.05(1) 0.05(1) 0.04(1) 0.01(1) 0.01(1) 0.00(1)
C1* 0.05(1) 0.05(1) 0.04(1) -0.01(1) 0.01(1) 0.00(1)
C2* 0.03(1) 0.09(2) 0.05(1) 0.01(1) 0.010(10) 0.00(1)
C2 0.03(1) 0.09(2) 0.05(1) -0.01(1) 0.010(10) 0.00(1)
C3 0.06(1) 0.08(2) 0.06(1) -0.02(1) 0.03(1) 0.00(1)
C3* 0.06(1) 0.08(2) 0.06(1) 0.02(1) 0.03(1) 0.00(1)
C4* 0.05(1) 0.09(2) 0.034(10) 0.03(1) 0.008(9) -0.02(1)
C4 0.05(1) 0.09(2) 0.034(10) -0.03(1) 0.008(9) 0.02(1)
C5 0.03(1) 0.04(1) 0.043(10) 0.015(10) 0.011(8) 0.021(9)
C5* 0.03(1) 0.04(1) 0.043(10) -0.015(10) 0.011(8) -0.021(9)
C6* 0.04(1) 0.05(1) 0.05(1) 0.00(1) 0.006(9) -0.009(10)
C6 0.04(1) 0.05(1) 0.05(1) 0.00(1) 0.006(9) 0.009(10)
C7 0.06(2) 0.05(1) 0.09(2) 0.02(1) 0.01(1) 0.00(1)
C7* 0.06(2) 0.05(1) 0.09(2) -0.02(1) 0.01(1) 0.00(1)
C8 0.07(2) 0.10(2) 0.11(2) 0.02(2) 0.03(1) 0.01(2)
C8* 0.07(2) 0.10(2) 0.11(2) -0.02(2) 0.03(1) -0.01(2)
C9 0.13(2) 0.05(2) 0.08(2) 0.01(2) 0.05(2) 0.01(1)
C9* 0.13(2) 0.05(2) 0.08(2) -0.01(2) 0.05(2) -0.01(1)
C10* 0.14(2) 0.06(2) 0.07(2) 0.01(2) 0.03(2) 0.01(1)
C10 0.14(2) 0.06(2) 0.07(2) -0.01(2) 0.03(2) -0.01(1)
C11* 0.09(2) 0.05(1) 0.06(1) -0.01(1) 0.01(1) 0.00(1)
C11 0.09(2) 0.05(1) 0.06(1) 0.01(1) 0.01(1) 0.00(1)
C12 0.05(1) 0.05(1) 0.04(1) 0.00(1) 0.004(9) 0.01(1)
C12* 0.05(1) 0.05(1) 0.04(1) 0.00(1) 0.004(9) -0.01(1)
C13* 0.17(3) 0.06(2) 0.07(2) 0.01(2) -0.02(2) -0.03(1)
C13 0.17(3) 0.06(2) 0.07(2) -0.01(2) -0.02(2) 0.03(1)
C14* 0.16(3) 0.08(2) 0.08(2) -0.01(2) 0.01(2) -0.05(2)
C14 0.16(3) 0.08(2) 0.08(2) 0.01(2) 0.01(2) 0.05(2)
C15 0.15(3) 0.12(3) 0.06(2) 0.01(2) 0.04(2) 0.03(2)
C15* 0.15(3) 0.12(3) 0.06(2) -0.01(2) 0.04(2) -0.03(2)
C16 0.29(4) 0.12(3) 0.04(1) 0.10(3) 0.05(2) 0.01(2)
C16* 0.29(4) 0.12(3) 0.04(1) -0.10(3) 0.05(2) -0.01(2)
C17 0.16(3) 0.09(2) 0.06(1) 0.04(2) 0.03(2) 0.05(1)
C17* 0.16(3) 0.09(2) 0.06(1) -0.04(2) 0.03(2) -0.05(1)
C21 0.06(1) 0.04(1) 0.030(9) 0.00(1) 0.013(9) 0.016(8)
C21* 0.06(1) 0.04(1) 0.030(9) 0.00(1) 0.013(9) -0.016(8)
C22* 0.07(2) 0.10(2) 0.03(1) 0.03(1) 0.02(1) 0.00(1)
C22 0.07(2) 0.10(2) 0.03(1) -0.03(1) 0.02(1) 0.00(1)
C23 0.05(1) 0.10(2) 0.05(1) -0.01(1) 0.02(1) 0.01(1)
C23* 0.05(1) 0.10(2) 0.05(1) 0.01(1) 0.02(1) -0.01(1)
C24 0.06(1) 0.09(2) 0.026(9) -0.01(1) 0.005(9) 0.01(1)
C24* 0.06(1) 0.09(2) 0.026(9) 0.01(1) 0.005(9) -0.01(1)
C25* 0.05(1) 0.04(1) 0.036(9) 0.00(1) 0.012(8) -0.011(9)
C25 0.05(1) 0.04(1) 0.036(9) 0.00(1) 0.012(8) 0.011(9)
C26* 0.06(1) 0.07(2) 0.028(9) 0.03(1) 0.001(9) 0.00(1)
C26 0.06(1) 0.07(2) 0.028(9) -0.03(1) 0.001(9) 0.00(1)
C27 0.06(2) 0.10(2) 0.12(2) -0.01(2) 0.00(1) 0.01(2)
C27* 0.06(2) 0.10(2) 0.12(2) 0.01(2) 0.00(1) -0.01(2)
C28 0.08(2) 0.10(2) 0.12(2) -0.01(2) -0.03(2) 0.00(2)
C28* 0.08(2) 0.10(2) 0.12(2) 0.01(2) -0.03(2) 0.00(2)
C29 0.09(2) 0.11(3) 0.09(2) -0.05(2) -0.01(2) 0.00(2)
C29* 0.09(2) 0.11(3) 0.09(2) 0.05(2) -0.01(2) 0.00(2)
C30* 0.14(3) 0.12(3) 0.08(2) 0.04(2) -0.01(2) 0.02(2)
C30 0.14(3) 0.12(3) 0.08(2) -0.04(2) -0.01(2) -0.02(2)
C31* 0.08(2) 0.06(2) 0.08(2) 0.03(1) 0.00(1) -0.01(1)
C31 0.08(2) 0.06(2) 0.08(2) -0.03(1) 0.00(1) 0.01(1)
C32 0.06(1) 0.05(1) 0.04(1) 0.00(1) 0.010(10) -0.005(9)
C32* 0.06(1) 0.05(1) 0.04(1) 0.00(1) 0.010(10) 0.005(9)
C33* 0.11(2) 0.06(2) 0.04(1) -0.04(2) 0.02(1) -0.02(1)
C33 0.11(2) 0.06(2) 0.04(1) 0.04(2) 0.02(1) 0.02(1)
C34* 0.15(3) 0.06(2) 0.08(2) -0.01(2) 0.06(2) 0.01(1)
C34 0.15(3) 0.06(2) 0.08(2) 0.01(2) 0.06(2) -0.01(1)
C35 0.09(2) 0.07(2) 0.11(2) -0.01(2) 0.05(2) -0.02(2)
C35* 0.09(2) 0.07(2) 0.11(2) 0.01(2) 0.05(2) 0.02(2)
C36 0.05(1) 0.07(2) 0.08(2) 0.02(1) -0.01(1) -0.01(1)
C36* 0.05(1) 0.07(2) 0.08(2) -0.02(1) -0.01(1) 0.01(1)
C37 0.08(2) 0.06(2) 0.05(1) 0.00(1) 0.01(1) -0.01(1)
C37* 0.08(2) 0.06(2) 0.05(1) 0.00(1) 0.01(1) 0.01(1)
C41* 0.07(1) 0.03(1) 0.05(1) 0.01(1) 0.022(10) -0.001(8)
C41 0.07(1) 0.03(1) 0.05(1) -0.01(1) 0.022(10) 0.001(8)

loop_
_atom_site_label
_atom_site_fract_x
_atom_site_fract_y
_atom_site_fract_z
_atom_site_U_iso_or_equiv
_atom_site_thermal_displace_type
_atom_site_calc_flag
_atom_site_occupancy
Pd1 0.40130(5) 0.3327(1) 0.10094(5) 0.0416(4) Uani d 1.00
Pd1* 0.59870(5) 0.3327(1) 0.39906(5) 0.0416(4) Uani d 1.00
Mo1* 0.52660(5) 0.3382(1) 0.28890(5) 0.0404(5) Uani d 1.00
Mo1 0.47340(5) 0.3382(1) 0.21110(5) 0.0404(5) Uani d 1.00
Cl1 0.3263(2) 0.3613(4) 0.1335(2) 0.066(2) Uani d 1.00
Cl1* 0.6737(2) 0.3613(4) 0.3665(2) 0.066(2) Uani d 1.00
Cl2 0.4286(2) 0.2564(4) -0.0063(2) 0.074(2) Uani d 1.00
Cl2* 0.5714(2) 0.2564(4) 0.5063(2) 0.074(2) Uani d 1.00
P1* 0.5752(2) 0.5132(4) 0.3983(2) 0.046(1) Uani d 1.00
P1 0.4248(2) 0.5132(4) 0.1017(2) 0.046(1) Uani d 1.00
P2* 0.6082(2) 0.1524(4) 0.3756(2) 0.045(1) Uani d 1.00
P2 0.3918(2) 0.1524(4) 0.1244(2) 0.045(1) Uani d 1.00
O1* 0.4249(4) 0.443(1) 0.2393(5) 0.057(4) Uani d 1.00
O1 0.5751(4) 0.443(1) 0.2607(5) 0.057(4) Uani d 1.00
O2* 0.5205(4) 0.2360(10) 0.1787(4) 0.045(4) Uani d 1.00
O2 0.4795(4) 0.2360(10) 0.3213(4) 0.045(4) Uani d 1.00
N1 0.5123(6) 0.472(1) 0.1824(5) 0.047(5) Uani d 1.00
N1* 0.4877(6) 0.472(1) 0.3176(5) 0.047(5) Uani d 1.00
N2 0.4299(5) 0.206(1) 0.2326(5) 0.043(5) Uani d 1.00
N2* 0.5701(5) 0.206(1) 0.2674(5) 0.043(5) Uani d 1.00
C1 0.5610(7) 0.490(2) 0.2143(7) 0.047(6) Uani d 1.00
C1* 0.4390(7) 0.490(2) 0.2857(7) 0.047(6) Uani d 1.00
C2* 0.4065(7) 0.562(2) 0.3053(7) 0.058(7) Uani d 1.00
C2 0.5935(7) 0.562(2) 0.1947(7) 0.058(7) Uani d 1.00
C3 0.5757(7) 0.612(2) 0.1452(8) 0.063(7) Uani d 1.00
C3* 0.4243(7) 0.612(2) 0.3548(8) 0.063(7) Uani d 1.00
C4* 0.4753(7) 0.593(2) 0.3863(6) 0.060(7) Uani d 1.00
C4 0.5247(7) 0.593(2) 0.1137(6) 0.060(7) Uani d 1.00
C5 0.4945(6) 0.529(1) 0.1337(6) 0.038(5) Uani d 1.00
C5* 0.5055(6) 0.529(1) 0.3663(6) 0.038(5) Uani d 1.00
C6* 0.6023(7) 0.607(2) 0.3595(7) 0.050(6) Uani d 1.00
C6 0.3977(7) 0.607(2) 0.1405(7) 0.050(6) Uani d 1.00
C7 0.3438(8) 0.614(2) 0.1280(9) 0.069(8) Uani d 1.00
C7* 0.6562(8) 0.614(2) 0.3720(9) 0.069(8) Uani d 1.00
C8 0.3209(9) 0.691(2) 0.153(1) 0.09(1) Uani d 1.00
C8* 0.6791(9) 0.691(2) 0.347(1) 0.09(1) Uani d 1.00
C9 0.351(1) 0.760(2) 0.1942(10) 0.084(10) Uani d 1.00
C9* 0.649(1) 0.760(2) 0.3058(10) 0.084(10) Uani d 1.00
C10* 0.597(1) 0.752(2) 0.2929(9) 0.089(10) Uani d 1.00
C10 0.403(1) 0.752(2) 0.2071(9) 0.089(10) Uani d 1.00
C11* 0.5742(8) 0.674(2) 0.3182(7) 0.064(7) Uani d 1.00
C11 0.4258(8) 0.674(2) 0.1818(7) 0.064(7) Uani d 1.00
C12 0.4133(7) 0.586(2) 0.0355(7) 0.048(6) Uani d 1.00
C12* 0.5867(7) 0.586(2) 0.4645(7) 0.048(6) Uani d 1.00
C13* 0.585(1) 0.693(2) 0.4666(9) 0.11(1) Uani d 1.00
C13 0.415(1) 0.693(2) 0.0334(9) 0.11(1) Uani d 1.00
C14* 0.598(1) 0.745(2) 0.518(1) 0.11(1) Uani d 1.00
C14 0.402(1) 0.745(2) -0.018(1) 0.11(1) Uani d 1.00
C15 0.391(1) 0.691(3) -0.064(1) 0.11(1) Uani d 1.00
C15* 0.609(1) 0.691(3) 0.564(1) 0.11(1) Uani d 1.00
C16 0.387(1) 0.584(2) -0.0632(9) 0.15(1) Uani d 1.00
C16* 0.613(1) 0.584(2) 0.5632(9) 0.15(1) Uani d 1.00
C17 0.401(1) 0.527(2) -0.0120(9) 0.10(1) Uani d 1.00
C17* 0.599(1) 0.527(2) 0.5120(9) 0.10(1) Uani d 1.00
C21 0.4394(7) 0.191(1) 0.2905(6) 0.042(6) Uani d 1.00
C21* 0.5606(7) 0.191(1) 0.2095(6) 0.042(6) Uani d 1.00
C22* 0.5923(8) 0.119(2) 0.1896(7) 0.066(7) Uani d 1.00
C22 0.4077(8) 0.119(2) 0.3104(7) 0.066(7) Uani d 1.00
C23 0.3676(7) 0.068(2) 0.2752(7) 0.067(7) Uani d 1.00
C23* 0.6324(7) 0.068(2) 0.2248(7) 0.067(7) Uani d 1.00
C24 0.3592(7) 0.081(2) 0.2179(6) 0.060(7) Uani d 1.00
C24* 0.6408(7) 0.081(2) 0.2821(6) 0.060(7) Uani d 1.00
C25* 0.6089(6) 0.147(1) 0.3024(6) 0.044(6) Uani d 1.00
C25 0.3911(6) 0.147(1) 0.1976(6) 0.044(6) Uani d 1.00
C26* 0.6661(8) 0.079(2) 0.4125(6) 0.057(7) Uani d 1.00
C26 0.3339(8) 0.079(2) 0.0875(6) 0.057(7) Uani d 1.00
C27 0.2897(9) 0.136(2) 0.060(1) 0.097(10) Uani d 1.00
C27* 0.7103(9) 0.136(2) 0.440(1) 0.097(10) Uani d 1.00
C28 0.246(1) 0.083(2) 0.031(1) 0.11(1) Uani d 1.00
C28* 0.754(1) 0.083(2) 0.469(1) 0.11(1) Uani d 1.00
C29 0.246(1) -0.029(3) 0.031(1) 0.11(1) Uani d 1.00
C29* 0.754(1) -0.029(3) 0.469(1) 0.11(1) Uani d 1.00
C30* 0.712(1) -0.081(2) 0.4421(10) 0.12(1) Uani d 1.00
C30 0.288(1) -0.081(2) 0.0579(10) 0.12(1) Uani d 1.00
C31* 0.6691(9) -0.029(2) 0.4137(9) 0.077(8) Uani d 1.00
C31 0.3309(9) -0.029(2) 0.0863(9) 0.077(8) Uani d 1.00
C32 0.4402(7) 0.053(1) 0.1221(7) 0.050(6) Uani d 1.00
C32* 0.5598(7) 0.053(1) 0.3779(7) 0.050(6) Uani d 1.00
C33* 0.5489(9) 0.029(2) 0.4290(8) 0.071(8) Uani d 1.00
C33 0.4511(9) 0.029(2) 0.0710(8) 0.071(8) Uani d 1.00
C34* 0.513(1) -0.049(2) 0.4302(9) 0.09(1) Uani d 1.00
C34 0.487(1) -0.049(2) 0.0698(9) 0.09(1) Uani d 1.00
C35 0.5141(9) -0.103(2) 0.113(1) 0.083(10) Uani d 1.00
C35* 0.4859(9) -0.103(2) 0.387(1) 0.083(10) Uani d 1.00
C36 0.5041(8) -0.082(2) 0.1642(9) 0.072(8) Uani d 1.00
C36* 0.4959(8) -0.082(2) 0.3358(9) 0.072(8) Uani d 1.00
C37 0.4696(8) 0.000(2) 0.1672(7) 0.067(7) Uani d 1.00
C37* 0.5304(8) 0.000(2) 0.3328(7) 0.067(7) Uani d 1.00
C41* 0.5401(7) 0.305(1) 0.4378(7) 0.050(6) Uani d 1.00
C41 0.4599(7) 0.305(1) 0.0622(7) 0.050(6) Uani d 1.00

loop_
_atom_type_symbol
_atom_type_oxidation_number
_atom_type_number_in_cell
_atom_type_scat_dispersion_real
_atom_type_scat_dispersion_imag
_atom_type_scat_source
C 0 296 0.003 0.002
;International Tables for Crystallography
(1992, Vol. C, Tables 4.2.6.8 and 6.1.1.1)
;
H 0 256 0.000 0.000
;International Tables for Crystallography
(1992, Vol. C, Table 6.1.1.2)
;
O 0 16 0.011 0.006
;International Tables for Crystallography
(1992, Vol. C, Tables 4.2.6.8 and 6.1.1.1)
;
N 0 16 0.006 0.003
;International Tables for Crystallography
(1992, Vol. C, Tables 4.2.6.8 and 6.1.1.1)
;
P 0 16 0.102 0.094
;International Tables for Crystallography
(1992, Vol. C, Tables 4.2.6.8 and 6.1.1.1)
;
Mo 0 8 -1.683 0.686
;International Tables for Crystallography
(1992, Vol. C, Tables 4.2.6.8 and 6.1.1.1)
;
Pd 0 8 -0.999 1.007
;International Tables for Crystallography
(1992, Vol. C, Tables 4.2.6.8 and 6.1.1.1)
;
Cl 0 48 0.148 0.159
;International Tables for Crystallography
(1992, Vol. C, Tables 4.2.6.8 and 6.1.1.1)
;

loop_
_geom_angle_atom_site_label_1
_geom_angle_atom_site_label_2
_geom_angle_atom_site_label_3
_geom_angle
_geom_angle_site_symmetry_1
_geom_angle_site_symmetry_2
_geom_angle_site_symmetry_3
_geom_angle_publ_flag
MO1 PD1 CL1 95.1(1) 1_555 1_555 1_555 yes
MO1 PD1 P1 81.8(1) 1_555 1_555 1_555 yes
MO1 PD1 P2 82.8(1) 1_555 1_555 1_555 yes
MO1 PD1 C41 92.6(4) 1_555 1_555 1_555 yes
CL1 PD1 P1 95.7(2) 1_555 1_555 1_555 yes
CL1 PD1 P2 84.6(2) 1_555 1_555 1_555 yes
CL1 PD1 C41 172.3(4) 1_555 1_555 1_555 yes
P1 PD1 P2 164.6(1) 1_555 1_555 1_555 yes
P1 PD1 C41 86.1(5) 1_555 1_555 1_555 yes
P2 PD1 C41 95.6(5) 1_555 1_555 1_555 yes
PD1 MO1 MO1 177.99(9) 1_555 1_555 2_655 yes
PD1 MO1 O1 90.7(3) 1_555 1_555 2_655 yes
PD1 MO1 O2 86.7(3) 1_555 1_555 2_655 yes
PD1 MO1 N1 88.0(3) 1_555 1_555 1_555 yes
PD1 MO1 N2 86.9(3) 1_555 1_555 1_555 yes
MO1 MO1 O1 91.3(3) 2_655 1_555 2_655 yes
MO1 MO1 O2 91.3(3) 2_655 1_555 2_655 yes
MO1 MO1 N1 92.0(3) 2_655 1_555 1_555 yes
MO1 MO1 N2 93.0(3) 2_655 1_555 1_555 yes
O1 MO1 O2 177.1(4) 2_655 1_555 2_655 yes
O1 MO1 N1 91.0(5) 2_655 1_555 1_555 yes
O1 MO1 N2 88.6(5) 2_655 1_555 1_555 yes
O2 MO1 N1 87.7(5) 2_655 1_555 1_555 yes
O2 MO1 N2 92.4(5) 2_655 1_555 1_555 yes
N1 MO1 N2 174.9(4) 1_555 1_555 1_555 yes
CL13 CL13' C102 82(2) 1_555 1_555 1_555 yes
CL13' CL13 CL14' 103(2) 1_555 1_555 1_555 yes
CL13' CL13 C102 57(2) 1_555 1_555 1_555 yes
CL14' CL13 C102 48(1) 1_555 1_555 1_555 yes
CL13 CL14' CL14 99(2) 1_555 1_555 1_555 yes
CL13 CL14' C102 54(1) 1_555 1_555 1_555 yes
CL14 CL14' C102 55(2) 1_555 1_555 1_555 yes
CL14' CL14 C102 79(3) 1_555 1_555 1_555 yes
PD1 P1 C5 110.3(6) 1_555 1_555 1_555 yes
PD1 P1 C6 119.6(7) 1_555 1_555 1_555 yes
PD1 P1 C12 118.8(6) 1_555 1_555 1_555 yes
C5 P1 C6 101.2(8) 1_555 1_555 1_555 yes
C5 P1 C12 105.2(8) 1_555 1_555 1_555 yes
C6 P1 C12 99.4(9) 1_555 1_555 1_555 yes
PD1 P2 C25 108.3(6) 1_555 1_555 1_555 yes
PD1 P2 C26 118.7(7) 1_555 1_555 1_555 yes
PD1 P2 C32 121.9(7) 1_555 1_555 1_555 yes
C25 P2 C26 105.4(8) 1_555 1_555 1_555 yes
C25 P2 C32 100.8(8) 1_555 1_555 1_555 yes
C26 P2 C32 99.3(9) 1_555 1_555 1_555 yes
MO1 O1 C1 121(1) 2_655 1_555 1_555 yes
MO1 O2 C21 121(1) 2_655 1_555 1_555 yes
MO1 N1 C1 113(1) 1_555 1_555 1_555 yes
MO1 N1 C5 126(1) 1_555 1_555 1_555 yes
C1 N1 C5 119(1) 1_555 1_555 1_555 yes
MO1 N2 C21 112(1) 1_555 1_555 1_555 yes
MO1 N2 C25 127(1) 1_555 1_555 1_555 yes
C21 N2 C25 119(1) 1_555 1_555 1_555 yes
O1 C1 N1 118(1) 1_555 1_555 1_555 yes
O1 C1 C2 122(1) 1_555 1_555 1_555 yes
N1 C1 C2 118(1) 1_555 1_555 1_555 yes
C1 C2 C3 119(1) 1_555 1_555 1_555 yes
C1 C2 H1 120(1) 1_555 1_555 1_555 no
C3 C2 H1 119(2) 1_555 1_555 1_555 no
C2 C3 C4 120(1) 1_555 1_555 1_555 yes
C2 C3 H2 119(1) 1_555 1_555 1_555 no
C4 C3 H2 120(1) 1_555 1_555 1_555 no
C3 C4 C5 118(1) 1_555 1_555 1_555 yes
C3 C4 H3 120(1) 1_555 1_555 1_555 no
C5 C4 H3 120(1) 1_555 1_555 1_555 no
P1 C5 N1 114(1) 1_555 1_555 1_555 yes
P1 C5 C4 123(1) 1_555 1_555 1_555 yes
N1 C5 C4 122(1) 1_555 1_555 1_555 yes
P1 C6 C7 116(1) 1_555 1_555 1_555 yes
P1 C6 C11 125(1) 1_555 1_555 1_555 yes
C7 C6 C11 117(1) 1_555 1_555 1_555 yes
C6 C7 C8 119(1) 1_555 1_555 1_555 yes
C6 C7 H4 119(2) 1_555 1_555 1_555 no
C8 C7 H4 120(2) 1_555 1_555 1_555 no
C7 C8 C9 120(2) 1_555 1_555 1_555 yes
C7 C8 H5 118(2) 1_555 1_555 1_555 no
C9 C8 H5 120(2) 1_555 1_555 1_555 no
C8 C9 C10 119(2) 1_555 1_555 1_555 yes
C8 C9 H6 115(2) 1_555 1_555 1_555 no
C10 C9 H6 124(2) 1_555 1_555 1_555 no
C9 C10 C11 119(2) 1_555 1_555 1_555 yes
C9 C10 H7 118(2) 1_555 1_555 1_555 no
C11 C10 H7 122(2) 1_555 1_555 1_555 no
C6 C11 C10 123(1) 1_555 1_555 1_555 yes
C6 C11 H8 119(2) 1_555 1_555 1_555 no
C10 C11 H8 117(1) 1_555 1_555 1_555 no
P1 C12 C13 121(1) 1_555 1_555 1_555 yes
P1 C12 C17 117(1) 1_555 1_555 1_555 yes
C13 C12 C17 120(1) 1_555 1_555 1_555 yes
C12 C13 C14 119(2) 1_555 1_555 1_555 yes
C12 C13 H9 117(1) 1_555 1_555 1_555 no
C14 C13 H9 122(2) 1_555 1_555 1_555 no
C13 C14 C15 121(2) 1_555 1_555 1_555 yes
C13 C14 H10 117(2) 1_555 1_555 1_555 no
C15 C14 H10 120(2) 1_555 1_555 1_555 no
C14 C15 C16 120(2) 1_555 1_555 1_555 yes
C14 C15 H11 118(2) 1_555 1_555 1_555 no
C16 C15 H11 120(2) 1_555 1_555 1_555 no
C15 C16 C17 120(2) 1_555 1_555 1_555 yes
C15 C16 H12 120(2) 1_555 1_555 1_555 no
C17 C16 H12 119(2) 1_555 1_555 1_555 no
C12 C17 C16 117(2) 1_555 1_555 1_555 yes
C12 C17 H13 119(2) 1_555 1_555 1_555 no
C16 C17 H13 122(2) 1_555 1_555 1_555 no
O2 C21 N2 117(1) 1_555 1_555 1_555 yes
O2 C21 C22 123(1) 1_555 1_555 1_555 yes
N2 C21 C22 118(1) 1_555 1_555 1_555 yes
C21 C22 C23 121(1) 1_555 1_555 1_555 yes
C21 C22 H14 119(1) 1_555 1_555 1_555 no
C23 C22 H14 119(2) 1_555 1_555 1_555 no
C22 C23 C24 120(1) 1_555 1_555 1_555 yes
C22 C23 H15 120(1) 1_555 1_555 1_555 no
C24 C23 H15 119(1) 1_555 1_555 1_555 no
C23 C24 C25 119(1) 1_555 1_555 1_555 yes
C23 C24 H16 119(1) 1_555 1_555 1_555 no
C25 C24 H16 121(1) 1_555 1_555 1_555 no
P2 C25 N2 114(1) 1_555 1_555 1_555 yes
P2 C25 C24 123(1) 1_555 1_555 1_555 yes
N2 C25 C24 121(1) 1_555 1_555 1_555 yes
P2 C26 C27 119(1) 1_555 1_555 1_555 yes
P2 C26 C31 123(1) 1_555 1_555 1_555 yes
C27 C26 C31 117(1) 1_555 1_555 1_555 yes
C26 C27 C28 120(2) 1_555 1_555 1_555 yes
C26 C27 H17 118(2) 1_555 1_555 1_555 no
C28 C27 H17 120(2) 1_555 1_555 1_555 no
C27 C28 C29 118(2) 1_555 1_555 1_555 yes
C27 C28 H18 118(2) 1_555 1_555 1_555 no
C29 C28 H18 123(2) 1_555 1_555 1_555 no
C28 C29 C30 119(2) 1_555 1_555 1_555 yes
C28 C29 H19 117(2) 1_555 1_555 1_555 no
C30 C29 H19 122(3) 1_555 1_555 1_555 no
C29 C30 C31 121(2) 1_555 1_555 1_555 yes
C29 C30 H20 116(2) 1_555 1_555 1_555 no
C31 C30 H20 121(2) 1_555 1_555 1_555 no
C26 C31 C30 122(2) 1_555 1_555 1_555 yes
C26 C31 H21 119(1) 1_555 1_555 1_555 no
C30 C31 H21 118(2) 1_555 1_555 1_555 no
P2 C32 C33 119(1) 1_555 1_555 1_555 yes
P2 C32 C37 125(1) 1_555 1_555 1_555 yes
C33 C32 C37 115(1) 1_555 1_555 1_555 yes
C32 C33 C34 118(1) 1_555 1_555 1_555 yes
C32 C33 H22 118(2) 1_555 1_555 1_555 no
C34 C33 H22 122(2) 1_555 1_555 1_555 no
C33 C34 C35 125(2) 1_555 1_555 1_555 yes
C33 C34 H23 113(2) 1_555 1_555 1_555 no
C35 C34 H23 120(2) 1_555 1_555 1_555 no
C34 C35 C36 117(2) 1_555 1_555 1_555 yes
C34 C35 H24 119(2) 1_555 1_555 1_555 no
C36 C35 H24 123(2) 1_555 1_555 1_555 no
C35 C36 C37 118(1) 1_555 1_555 1_555 yes
C35 C36 H25 122(2) 1_555 1_555 1_555 no
C37 C36 H25 119(2) 1_555 1_555 1_555 no
C32 C37 C36 124(1) 1_555 1_555 1_555 yes
C32 C37 H26 117(1) 1_555 1_555 1_555 no
C36 C37 H26 117(1) 1_555 1_555 1_555 no
PD1 C41 CL2 105.8(9) 1_555 1_555 1_555 yes
PD1 C41 H27 110(1) 1_555 1_555 1_555 no
PD1 C41 H28 110(1) 1_555 1_555 1_555 no
CL2 C41 H27 111(1) 1_555 1_555 1_555 no
CL2 C41 H28 112(1) 1_555 1_555 1_555 no
H27 C41 H28 106(1) 1_555 1_555 1_555 no
CL11 C101 CL12 104(1) 1_555 1_555 1_555 yes
CL13' C102 CL13 39(1) 1_555 1_555 1_555 yes
CL13' C102 CL14' 114(3) 1_555 1_555 1_555 yes
CL13' C102 CL14 130(3) 1_555 1_555 1_555 yes
CL13 C102 CL14' 77(2) 1_555 1_555 1_555 yes
CL13 C102 CL14 109(3) 1_555 1_555 1_555 yes
CL14' C102 CL14 44(2) 1_555 1_555 1_555 yes

loop_
_geom_bond_atom_site_label_1
_geom_bond_atom_site_label_2
_geom_bond_distance
_geom_bond_site_symmetry_1
_geom_bond_site_symmetry_2
_geom_bond_publ_flag
PD1 MO1 2.945(2) 1_555 1_555 yes
PD1 CL1 2.368(6) 1_555 1_555 yes
PD1 P1 2.340(6) 1_555 1_555 yes
PD1 P2 2.358(6) 1_555 1_555 yes
PD1 C41 2.06(2) 1_555 1_555 yes
MO1 MO1 2.106(2) 1_555 2_655 yes
MO1 O1 2.08(1) 1_555 2_655 yes
MO1 O2 2.09(1) 1_555 2_655 yes
MO1 N1 2.18(2) 1_555 1_555 yes
MO1 N2 2.16(1) 1_555 1_555 yes
CL2 C41 1.81(2) 1_555 1_555 yes
CL11 C101 1.63(4) 1_555 1_555 yes
CL12 C101 1.72(4) 1_555 1_555 yes
CL13' CL13 1.20(4) 1_555 1_555 yes
CL13' C102 1.58(5) 1_555 1_555 yes
CL13 CL14' 2.23(5) 1_555 1_555 yes
CL13 C102 1.87(6) 1_555 1_555 yes
CL14' CL14 1.21(4) 1_555 1_555 yes
CL14' C102 1.71(5) 1_555 1_555 yes
CL14 C102 1.44(6) 1_555 1_555 yes
P1 C5 1.85(2) 1_555 1_555 yes
P1 C6 1.78(2) 1_555 1_555 yes
P1 C12 1.84(2) 1_555 1_555 yes
P2 C25 1.83(2) 1_555 1_555 yes
P2 C26 1.84(2) 1_555 1_555 yes
P2 C32 1.80(2) 1_555 1_555 yes
O1 C1 1.27(2) 1_555 1_555 yes
O2 C21 1.28(2) 1_555 1_555 yes
N1 C1 1.37(2) 1_555 1_555 yes
N1 C5 1.39(2) 1_555 1_555 yes
N2 C21 1.42(2) 1_555 1_555 yes
N2 C25 1.40(2) 1_555 1_555 yes
C1 C2 1.42(3) 1_555 1_555 yes
C2 C3 1.36(3) 1_555 1_555 yes
C3 C4 1.41(2) 1_555 1_555 yes
C4 C5 1.32(3) 1_555 1_555 yes
C6 C7 1.40(3) 1_555 1_555 yes
C6 C11 1.39(2) 1_555 1_555 yes
C7 C8 1.37(4) 1_555 1_555 yes
C8 C9 1.43(3) 1_555 1_555 yes
C9 C10 1.35(4) 1_555 1_555 yes
C10 C11 1.37(3) 1_555 1_555 yes
C12 C13 1.34(3) 1_555 1_555 yes
C12 C17 1.36(3) 1_555 1_555 yes
C13 C14 1.40(3) 1_555 1_555 yes
C14 C15 1.30(4) 1_555 1_555 yes
C15 C16 1.34(4) 1_555 1_555 yes
C16 C17 1.43(3) 1_555 1_555 yes
C21 C22 1.41(3) 1_555 1_555 yes
C22 C23 1.36(3) 1_555 1_555 yes
C23 C24 1.40(2) 1_555 1_555 yes
C24 C25 1.36(3) 1_555 1_555 yes
C26 C27 1.40(3) 1_555 1_555 yes
C26 C31 1.35(3) 1_555 1_555 yes
C27 C28 1.39(3) 1_555 1_555 yes
C28 C29 1.39(4) 1_555 1_555 yes
C29 C30 1.33(4) 1_555 1_555 yes
C30 C31 1.37(3) 1_555 1_555 yes
C32 C33 1.41(3) 1_555 1_555 yes
C32 C37 1.38(2) 1_555 1_555 yes
C33 C34 1.38(4) 1_555 1_555 yes
C34 C35 1.33(3) 1_555 1_555 yes
C35 C36 1.39(4) 1_555 1_555 yes
C36 C37 1.38(3) 1_555 1_555 yes

loop_
_geom_contact_atom_site_label_1
_geom_contact_atom_site_label_2
_geom_contact_distance
_geom_contact_site_symmetry_1
_geom_contact_site_symmetry_2
PD1 MO1 2.945(2) 1_555 1_555
CL1 C102 3.29(5) 1_555 2_655
CL1 C101 3.45(3) 1_555 1_555
CL14' C15 3.49(3) 1_555 3_665
CL14 C23 3.49(4) 1_555 2_655
O1 C102 3.59(5) 1_555 1_555
C3 C16 3.48(4) 1_555 3_665
P1 N1 2.73(1) 1_555 1_555
P1 O1 3.55(1) 1_555 2_655
P2 N2 2.73(1) 1_555 1_555
P2 O2 3.53(1) 1_555 2_655
O1 N2 2.96(2) 1_555 2_655
O1 N1 3.04(2) 1_555 2_655
O1 O2 3.39(2) 1_555 2_655
O2 N1 2.96(2) 1_555 2_655
O2 N2 3.07(2) 1_555 2_655
N1 N1 3.59(3) 1_555 2_655
